data_1503994
loop_
_publ_author_name
'Wang, Shaoyin'
'Zhu, Yuanxun'
'Wang, Yanguang'
'Lu, Ping'

_publ_section_title
;
 Synthesis of functionalized indenes via cascade reaction of aziridines
 and propargyl alcohols.
;
_journal_issue 12
_journal_name_full 'Organic letters'
_journal_page_first 2615
_journal_page_last 2618
_journal_paper_doi 10.1021/ol901033h
_journal_volume 11
_journal_year 2009
_chemical_formula_sum 'C36 H29 N O2 S'
_chemical_formula_weight 539.66
_chemical_name_systematic
; 
 ? 
;
_space_group_IT_number 2
_symmetry_cell_setting triclinic
_symmetry_space_group_name_Hall '-P 1'
_symmetry_space_group_name_H-M 'P -1'
_atom_sites_solution_hydrogens geom
_atom_sites_solution_primary direct
_atom_sites_solution_secondary difmap
_audit_creation_method SHELXL-97
_cell_angle_alpha 88.416(2)
_cell_angle_beta 70.878(2)
_cell_angle_gamma 84.564(2)
_cell_formula_units_Z 2
_cell_length_a 10.4922(13)
_cell_length_b 11.4291(14)
_cell_length_c 12.9158(15)
_cell_measurement_reflns_used 2730
_cell_measurement_temperature 293(2)
_cell_measurement_theta_max 53.866
_cell_measurement_theta_min 4.886
_cell_volume 1456.8(3)
_computing_cell_refinement 'Bruker SMART'
_computing_data_collection 'Bruker SMART'
_computing_data_reduction 'Bruker SHELXTL'
_computing_molecular_graphics 'Bruker SHELXTL'
_computing_publication_material 'Bruker SHELXTL'
_computing_structure_refinement 'SHELXL-97 (Sheldrick, 1997)'
_computing_structure_solution 'SHELXS-97 (Sheldrick, 1990)'
_diffrn_ambient_temperature 293(2)
_diffrn_measured_fraction_theta_full 0.986
_diffrn_measured_fraction_theta_max 0.986
_diffrn_measurement_device_type 'CCD area detector'
_diffrn_measurement_method 'phi and omega scans'
_diffrn_radiation_monochromator graphite
_diffrn_radiation_source 'fine-focus sealed tube'
_diffrn_radiation_type MoK\a
_diffrn_radiation_wavelength 0.71073
_diffrn_reflns_av_R_equivalents 0.0971
_diffrn_reflns_av_sigmaI/netI 0.0842
_diffrn_reflns_limit_h_max 12
_diffrn_reflns_limit_h_min -12
_diffrn_reflns_limit_k_max 12
_diffrn_reflns_limit_k_min -13
_diffrn_reflns_limit_l_max 15
_diffrn_reflns_limit_l_min -11
_diffrn_reflns_number 7750
_diffrn_reflns_theta_full 25.50
_diffrn_reflns_theta_max 25.50
_diffrn_reflns_theta_min 1.79
_exptl_absorpt_coefficient_mu 0.144
_exptl_absorpt_correction_T_max 1.0000
_exptl_absorpt_correction_T_min 0.7534
_exptl_absorpt_correction_type empirical
_exptl_absorpt_process_details sadabs
_exptl_crystal_colour colorless
_exptl_crystal_density_diffrn 1.230
_exptl_crystal_density_method 'not measured'
_exptl_crystal_description prismatic
_exptl_crystal_F_000 568
_exptl_crystal_size_max 0.396
_exptl_crystal_size_mid 0.374
_exptl_crystal_size_min 0.285
_refine_diff_density_max 0.381
_refine_diff_density_min -0.394
_refine_diff_density_rms 0.062
_refine_ls_extinction_coef 0.010(2)
_refine_ls_extinction_expression Fc^*^=kFc[1+0.001xFc^2^\l^3^/sin(2\q)]^-1/4^
_refine_ls_extinction_method SHELXL
_refine_ls_goodness_of_fit_ref 0.969
_refine_ls_hydrogen_treatment constr
_refine_ls_matrix_type full
_refine_ls_number_parameters 363
_refine_ls_number_reflns 5354
_refine_ls_number_restraints 0
_refine_ls_restrained_S_all 0.969
_refine_ls_R_factor_all 0.0726
_refine_ls_R_factor_gt 0.0574
_refine_ls_shift/su_max 0.015
_refine_ls_shift/su_mean 0.001
_refine_ls_structure_factor_coef Fsqd
_refine_ls_weighting_details 'calc w=1/[\s^2^(Fo^2^)+(0.0808P)^2^+0.0000P] where P=(Fo^2^+2Fc^2^)/3'
_refine_ls_weighting_scheme calc
_refine_ls_wR_factor_gt 0.1422
_refine_ls_wR_factor_ref 0.1512
_reflns_number_gt 3978
_reflns_number_total 5354
_reflns_threshold_expression >2sigma(I)
_cod_data_source_file ol901033h_si_004.cif
_cod_data_source_block cd28547
_cod_depositor_comments
;
The following automatic conversions were performed:

'_symmetry_cell_setting' value 'Triclinic' changed to 'triclinic'
according to /home/saulius/struct/CIF-dictionaries/cif_core.dic
dictionary named 'cif_core.dic' version 2.4.2 from 2011-04-26.

Automatic conversion script
Id: cif_fix_values 1715 2011-07-08 13:25:40Z adriana 
;
_cod_original_sg_symbol_H-M P-1
_cod_database_code 1503994

loop_
_symmetry_equiv_pos_as_xyz
'x, y, z'
'-x, -y, -z'

loop_
_atom_site_label
_atom_site_type_symbol
_atom_site_fract_x
_atom_site_fract_y
_atom_site_fract_z
_atom_site_U_iso_or_equiv
_atom_site_adp_type
_atom_site_occupancy
_atom_site_symmetry_multiplicity
_atom_site_calc_flag
_atom_site_refinement_flags
S1 S 0.77404(6) 0.01327(5) 0.00247(4) 0.0479(2) Uani 1 1 d .
N1 N 0.76610(17) 0.06288(15) 0.12315(12) 0.0420(4) Uani 1 1 d .
O1 O 0.65756(18) 0.06860(16) -0.01713(14) 0.0684(5) Uani 1 1 d .
O2 O 0.90410(17) 0.03495(16) -0.07079(12) 0.0663(5) Uani 1 1 d .
C1 C 0.75416(19) -0.00456(17) 0.20516(14) 0.0356(5) Uani 1 1 d .
H1 H 0.7564 -0.0852 0.1958 0.043 Uiso 1 1 calc R
C2 C 0.73697(19) 0.04204(16) 0.31430(14) 0.0329(4) Uani 1 1 d .
C3 C 0.75506(19) -0.03250(16) 0.39322(15) 0.0341(4) Uani 1 1 d .
C4 C 0.7019(2) 0.17194(16) 0.32934(14) 0.0339(4) Uani 1 1 d .
C5 C 0.5895(2) 0.21815(17) 0.31180(15) 0.0383(5) Uani 1 1 d .
H5 H 0.5361 0.1620 0.3016 0.046 Uiso 1 1 calc R
C6 C 0.5322(2) 0.33973(18) 0.30523(16) 0.0414(5) Uani 1 1 d .
C7 C 0.5871(3) 0.4392(2) 0.3221(2) 0.0714(8) Uani 1 1 d .
H7 H 0.6653 0.4319 0.3417 0.086 Uiso 1 1 calc R
C8 C 0.5274(3) 0.5506(2) 0.3103(3) 0.0817(9) Uani 1 1 d .
H8 H 0.5658 0.6168 0.3224 0.098 Uiso 1 1 calc R
C9 C 0.4143(3) 0.5634(2) 0.2816(2) 0.0669(7) Uani 1 1 d .
H9 H 0.3749 0.6380 0.2738 0.080 Uiso 1 1 calc R
C10 C 0.3580(3) 0.4661(2) 0.2640(2) 0.0676(7) Uani 1 1 d .
H10 H 0.2802 0.4741 0.2439 0.081 Uiso 1 1 calc R
C11 C 0.4175(2) 0.3554(2) 0.2763(2) 0.0574(6) Uani 1 1 d .
H11 H 0.3782 0.2896 0.2645 0.069 Uiso 1 1 calc R
C12 C 0.8083(2) 0.23340(16) 0.35289(15) 0.0356(5) Uani 1 1 d .
C13 C 0.7885(2) 0.28951(18) 0.45145(17) 0.0473(5) Uani 1 1 d .
H13 H 0.7027 0.2971 0.5038 0.057 Uiso 1 1 calc R
C14 C 0.8955(3) 0.3342(2) 0.4724(2) 0.0596(7) Uani 1 1 d .
H14 H 0.8816 0.3698 0.5396 0.072 Uiso 1 1 calc R
C15 C 1.0214(3) 0.3265(2) 0.3956(2) 0.0646(7) Uani 1 1 d .
H15 H 1.0928 0.3571 0.4102 0.078 Uiso 1 1 calc R
C16 C 1.0421(3) 0.2738(2) 0.2974(2) 0.0667(7) Uani 1 1 d .
H16 H 1.1273 0.2698 0.2443 0.080 Uiso 1 1 calc R
C17 C 0.9370(2) 0.2264(2) 0.2766(2) 0.0541(6) Uani 1 1 d .
H17 H 0.9529 0.1890 0.2100 0.065 Uiso 1 1 calc R
C18 C 0.7210(2) 0.00515(16) 0.50923(15) 0.0363(5) Uani 1 1 d .
C19 C 0.8082(3) -0.0287(2) 0.56714(18) 0.0542(6) Uani 1 1 d .
H19 H 0.8878 -0.0757 0.5336 0.065 Uiso 1 1 calc R
C20 C 0.7778(3) 0.0067(2) 0.6745(2) 0.0742(8) Uani 1 1 d .
H20 H 0.8380 -0.0153 0.7122 0.089 Uiso 1 1 calc R
C21 C 0.6597(3) 0.0741(2) 0.7261(2) 0.0689(8) Uani 1 1 d .
H21 H 0.6401 0.0982 0.7982 0.083 Uiso 1 1 calc R
C22 C 0.5707(3) 0.10542(19) 0.67056(17) 0.0519(6) Uani 1 1 d .
H22 H 0.4894 0.1494 0.7056 0.062 Uiso 1 1 calc R
C23 C 0.6016(2) 0.07189(17) 0.56288(15) 0.0421(5) Uani 1 1 d .
H23 H 0.5411 0.0945 0.5256 0.050 Uiso 1 1 calc R
C24 C 0.8123(2) -0.15570(17) 0.36807(15) 0.0375(5) Uani 1 1 d .
C25 C 0.7464(2) -0.24718(18) 0.43001(18) 0.0481(6) Uani 1 1 d .
H25 H 0.6674 -0.2304 0.4887 0.058 Uiso 1 1 calc R
C26 C 0.7970(3) -0.3617(2) 0.4052(2) 0.0671(7) Uani 1 1 d .
H26 H 0.7514 -0.4220 0.4465 0.080 Uiso 1 1 calc R
C27 C 0.9132(4) -0.3876(2) 0.3206(3) 0.0806(10) Uani 1 1 d .
H27 H 0.9459 -0.4656 0.3035 0.097 Uiso 1 1 calc R
C28 C 0.9822(3) -0.2993(3) 0.2604(2) 0.0781(9) Uani 1 1 d .
H28 H 1.0628 -0.3173 0.2036 0.094 Uiso 1 1 calc R
C29 C 0.9320(2) -0.1827(2) 0.28405(17) 0.0545(6) Uani 1 1 d .
H29 H 0.9792 -0.1228 0.2432 0.065 Uiso 1 1 calc R
C30 C 0.7620(2) -0.1394(2) 0.00827(16) 0.0480(6) Uani 1 1 d .
C31 C 0.8703(2) -0.2160(2) 0.01352(19) 0.0593(6) Uani 1 1 d .
H31 H 0.9499 -0.1872 0.0144 0.071 Uiso 1 1 calc R
C32 C 0.8589(3) -0.3349(3) 0.0174(2) 0.0734(8) Uani 1 1 d .
H32 H 0.9313 -0.3861 0.0218 0.088 Uiso 1 1 calc R
C33 C 0.7423(3) -0.3801(3) 0.0151(2) 0.0749(8) Uani 1 1 d .
C34 C 0.6370(3) -0.3031(3) 0.0099(2) 0.0779(8) Uani 1 1 d .
H34 H 0.5580 -0.3321 0.0079 0.093 Uiso 1 1 calc R
C35 C 0.6449(3) -0.1828(3) 0.0074(2) 0.0640(7) Uani 1 1 d .
H35 H 0.5713 -0.1318 0.0052 0.077 Uiso 1 1 calc R
C36 C 0.7318(4) -0.5115(3) 0.0178(3) 0.1148(13) Uani 1 1 d .
H36A H 0.6389 -0.5265 0.0336 0.142 Uiso 1 1 calc R
H36B H 0.7651 -0.5462 0.0737 0.142 Uiso 1 1 calc R
H36C H 0.7849 -0.5451 -0.0521 0.142 Uiso 1 1 calc R

loop_
_atom_site_aniso_label
_atom_site_aniso_U_11
_atom_site_aniso_U_22
_atom_site_aniso_U_33
_atom_site_aniso_U_23
_atom_site_aniso_U_13
_atom_site_aniso_U_12
S1 0.0566(4) 0.0603(4) 0.0302(3) 0.0034(2) -0.0196(2) -0.0036(3)
N1 0.0587(11) 0.0408(10) 0.0310(9) 0.0037(7) -0.0209(8) -0.0045(8)
O1 0.0776(12) 0.0800(13) 0.0607(10) 0.0045(9) -0.0442(9) 0.0067(9)
O2 0.0710(12) 0.0868(13) 0.0359(8) 0.0081(8) -0.0088(8) -0.0144(9)
C1 0.0451(12) 0.0290(10) 0.0341(10) -0.0018(8) -0.0152(8) -0.0002(8)
C2 0.0440(12) 0.0264(10) 0.0309(9) 0.0007(8) -0.0157(8) -0.0032(8)
C3 0.0435(11) 0.0283(10) 0.0325(10) 0.0007(8) -0.0152(8) -0.0036(8)
C4 0.0474(12) 0.0273(10) 0.0276(9) 0.0014(7) -0.0133(8) -0.0022(8)
C5 0.0490(13) 0.0289(11) 0.0396(11) 0.0014(8) -0.0180(9) -0.0045(9)
C6 0.0508(13) 0.0337(12) 0.0403(11) 0.0012(9) -0.0172(9) 0.0016(9)
C7 0.092(2) 0.0329(13) 0.113(2) -0.0016(13) -0.0682(18) 0.0028(12)
C8 0.110(2) 0.0317(14) 0.128(3) -0.0022(15) -0.074(2) 0.0043(14)
C9 0.087(2) 0.0405(15) 0.0753(17) 0.0014(12) -0.0366(15) 0.0186(13)
C10 0.0643(17) 0.0548(17) 0.0915(19) 0.0110(14) -0.0408(15) 0.0083(13)
C11 0.0577(15) 0.0423(14) 0.0797(17) 0.0079(12) -0.0336(13) -0.0026(11)
C12 0.0492(12) 0.0220(10) 0.0396(10) 0.0029(8) -0.0215(9) 0.0011(8)
C13 0.0641(15) 0.0381(12) 0.0434(11) 0.0000(9) -0.0209(10) -0.0097(10)
C14 0.093(2) 0.0456(14) 0.0565(14) 0.0054(11) -0.0436(14) -0.0175(13)
C15 0.0718(18) 0.0447(15) 0.098(2) 0.0125(14) -0.0555(16) -0.0117(12)
C16 0.0509(16) 0.0583(17) 0.0894(19) -0.0056(14) -0.0205(14) -0.0054(12)
C17 0.0556(15) 0.0464(14) 0.0584(14) -0.0092(11) -0.0148(11) -0.0067(11)
C18 0.0544(13) 0.0245(10) 0.0338(10) 0.0044(8) -0.0193(9) -0.0052(9)
C19 0.0756(16) 0.0449(13) 0.0502(13) -0.0040(10) -0.0348(12) 0.0076(11)
C20 0.113(2) 0.0712(19) 0.0545(15) -0.0020(14) -0.0538(16) 0.0084(17)
C21 0.112(2) 0.0583(17) 0.0411(13) -0.0052(12) -0.0332(14) -0.0018(15)
C22 0.0690(16) 0.0421(13) 0.0398(12) -0.0018(10) -0.0105(11) -0.0068(11)
C23 0.0554(14) 0.0360(12) 0.0352(10) 0.0022(9) -0.0151(9) -0.0058(10)
C24 0.0568(13) 0.0267(10) 0.0338(10) 0.0010(8) -0.0227(9) 0.0007(9)
C25 0.0689(15) 0.0308(12) 0.0522(13) 0.0063(9) -0.0297(11) -0.0071(10)
C26 0.112(2) 0.0296(13) 0.0784(18) 0.0050(12) -0.0557(17) -0.0087(13)
C27 0.145(3) 0.0329(15) 0.0777(19) -0.0129(14) -0.063(2) 0.0245(16)
C28 0.101(2) 0.070(2) 0.0559(15) -0.0148(14) -0.0273(15) 0.0392(17)
C29 0.0709(16) 0.0452(14) 0.0438(12) 0.0020(10) -0.0180(11) 0.0096(11)
C30 0.0499(13) 0.0612(15) 0.0340(11) -0.0106(10) -0.0153(9) -0.0009(11)
C31 0.0542(15) 0.0678(18) 0.0575(14) -0.0152(12) -0.0205(12) -0.0008(12)
C32 0.079(2) 0.0610(19) 0.0784(18) -0.0199(14) -0.0269(15) 0.0116(14)
C33 0.088(2) 0.0640(18) 0.0671(17) -0.0179(14) -0.0146(15) -0.0100(16)
C34 0.071(2) 0.082(2) 0.083(2) -0.0217(16) -0.0236(16) -0.0210(16)
C35 0.0544(16) 0.077(2) 0.0621(15) -0.0137(13) -0.0209(12) -0.0035(13)
C36 0.143(3) 0.065(2) 0.122(3) -0.023(2) -0.019(2) -0.020(2)

loop_
_atom_type_symbol
_atom_type_description
_atom_type_scat_dispersion_real
_atom_type_scat_dispersion_imag
_atom_type_scat_source
C C 0.0033 0.0016 'International Tables Vol C Tables 4.2.6.8 and 6.1.1.4'
H H 0.0000 0.0000 'International Tables Vol C Tables 4.2.6.8 and 6.1.1.4'
N N 0.0061 0.0033 'International Tables Vol C Tables 4.2.6.8 and 6.1.1.4'
O O 0.0106 0.0060 'International Tables Vol C Tables 4.2.6.8 and 6.1.1.4'
S S 0.1246 0.1234 'International Tables Vol C Tables 4.2.6.8 and 6.1.1.4'

loop_
_geom_angle_atom_site_label_1
_geom_angle_atom_site_label_2
_geom_angle_atom_site_label_3
_geom_angle
O1 S1 O2 118.82(11)
O1 S1 N1 104.87(10)
O2 S1 N1 106.32(10)
O1 S1 C30 108.25(11)
O2 S1 C30 108.28(11)
N1 S1 C30 110.09(9)
C1 N1 S1 122.13(15)
N1 C1 C2 121.51(17)
N1 C1 H1 119.2
C2 C1 H1 119.2
C3 C2 C1 119.44(17)
C3 C2 C4 124.51(16)
C1 C2 C4 116.05(15)
C2 C3 C24 121.71(16)
C2 C3 C18 122.28(17)
C24 C3 C18 116.00(16)
C5 C4 C12 128.65(18)
C5 C4 C2 117.99(17)
C12 C4 C2 113.10(16)
C4 C5 C6 133.3(2)
C4 C5 H5 113.3
C6 C5 H5 113.3
C11 C6 C7 117.1(2)
C11 C6 C5 117.4(2)
C7 C6 C5 125.4(2)
C6 C7 C8 121.0(3)
C6 C7 H7 119.5
C8 C7 H7 119.5
C9 C8 C7 120.6(3)
C9 C8 H8 119.7
C7 C8 H8 119.7
C8 C9 C10 119.6(2)
C8 C9 H9 120.2
C10 C9 H9 120.2
C9 C10 C11 119.6(3)
C9 C10 H10 120.2
C11 C10 H10 120.2
C6 C11 C10 122.1(2)
C6 C11 H11 118.9
C10 C11 H11 118.9
C17 C12 C13 117.73(19)
C17 C12 C4 118.69(18)
C13 C12 C4 123.36(18)
C14 C13 C12 120.4(2)
C14 C13 H13 119.8
C12 C13 H13 119.8
C15 C14 C13 120.7(2)
C15 C14 H14 119.7
C13 C14 H14 119.7
C16 C15 C14 119.7(2)
C16 C15 H15 120.2
C14 C15 H15 120.2
C15 C16 C17 120.2(2)
C15 C16 H16 119.9
C17 C16 H16 119.9
C16 C17 C12 121.3(2)
C16 C17 H17 119.3
C12 C17 H17 119.3
C19 C18 C23 118.16(18)
C19 C18 C3 120.13(19)
C23 C18 C3 121.69(18)
C20 C19 C18 120.4(2)
C20 C19 H19 119.8
C18 C19 H19 119.8
C21 C20 C19 120.7(2)
C21 C20 H20 119.7
C19 C20 H20 119.7
C22 C21 C20 119.5(2)
C22 C21 H21 120.3
C20 C21 H21 120.3
C21 C22 C23 120.1(2)
C21 C22 H22 120.0
C23 C22 H22 120.0
C22 C23 C18 121.2(2)
C22 C23 H23 119.4
C18 C23 H23 119.4
C29 C24 C25 118.55(19)
C29 C24 C3 121.13(18)
C25 C24 C3 120.32(18)
C26 C25 C24 120.6(2)
C26 C25 H25 119.7
C24 C25 H25 119.7
C27 C26 C25 120.5(2)
C27 C26 H26 119.8
C25 C26 H26 119.8
C26 C27 C28 120.2(2)
C26 C27 H27 119.9
C28 C27 H27 119.9
C27 C28 C29 120.1(3)
C27 C28 H28 120.0
C29 C28 H28 120.0
C24 C29 C28 120.1(2)
C24 C29 H29 119.9
C28 C29 H29 119.9
C35 C30 C31 119.8(2)
C35 C30 S1 119.8(2)
C31 C30 S1 120.39(18)
C32 C31 C30 119.4(2)
C32 C31 H31 120.3
C30 C31 H31 120.3
C31 C32 C33 121.5(3)
C31 C32 H32 119.3
C33 C32 H32 119.3
C34 C33 C32 118.1(3)
C34 C33 C36 120.9(3)
C32 C33 C36 120.9(3)
C33 C34 C35 121.6(3)
C33 C34 H34 119.2
C35 C34 H34 119.2
C30 C35 C34 119.5(3)
C30 C35 H35 120.3
C34 C35 H35 120.3
C33 C36 H36A 109.5
C33 C36 H36B 109.5
H36A C36 H36B 109.5
C33 C36 H36C 109.5
H36A C36 H36C 109.5
H36B C36 H36C 109.5

loop_
_geom_bond_atom_site_label_1
_geom_bond_atom_site_label_2
_geom_bond_distance
S1 O1 1.4160(17)
S1 O2 1.4226(16)
S1 N1 1.6470(16)
S1 C30 1.759(2)
N1 C1 1.272(2)
C1 C2 1.470(2)
C1 H1 0.9300
C2 C3 1.360(2)
C2 C4 1.498(3)
C3 C24 1.478(3)
C3 C18 1.488(3)
C4 C5 1.331(3)
C4 C12 1.489(3)
C5 C6 1.472(3)
C5 H5 0.9300
C6 C11 1.368(3)
C6 C7 1.375(3)
C7 C8 1.392(3)
C7 H7 0.9300
C8 C9 1.350(4)
C8 H8 0.9300
C9 C10 1.365(4)
C9 H9 0.9300
C10 C11 1.386(3)
C10 H10 0.9300
C11 H11 0.9300
C12 C17 1.383(3)
C12 C13 1.386(3)
C13 C14 1.382(3)
C13 H13 0.9300
C14 C15 1.364(3)
C14 H14 0.9300
C15 C16 1.362(4)
C15 H15 0.9300
C16 C17 1.376(3)
C16 H16 0.9300
C17 H17 0.9300
C18 C19 1.382(3)
C18 C23 1.382(3)
C19 C20 1.380(3)
C19 H19 0.9300
C20 C21 1.371(4)
C20 H20 0.9300
C21 C22 1.369(4)
C21 H21 0.9300
C22 C23 1.377(3)
C22 H22 0.9300
C23 H23 0.9300
C24 C29 1.379(3)
C24 C25 1.393(3)
C25 C26 1.370(3)
C25 H25 0.9300
C26 C27 1.358(4)
C26 H26 0.9300
C27 C28 1.370(4)
C27 H27 0.9300
C28 C29 1.389(3)
C28 H28 0.9300
C29 H29 0.9300
C30 C35 1.372(3)
C30 C31 1.386(3)
C31 C32 1.373(4)
C31 H31 0.9300
C32 C33 1.381(4)
C32 H32 0.9300
C33 C34 1.364(4)
C33 C36 1.515(4)
C34 C35 1.384(4)
C34 H34 0.9300
C35 H35 0.9300
C36 H36A 0.9600
C36 H36B 0.9600
C36 H36C 0.9600

loop_
_geom_hbond_atom_site_label_D
_geom_hbond_atom_site_label_H
_geom_hbond_atom_site_label_A
_geom_hbond_distance_DH
_geom_hbond_distance_HA
_geom_hbond_distance_DA
_geom_hbond_angle_DHA
_geom_hbond_site_symmetry_A
C29 H29 O2 0.93 2.41 3.254(3) 151.4 2_755
C35 H35 O1 0.93 2.40 3.279(3) 158.2 2_655
C21 H21 O1 0.93 2.46 3.309(3) 151.2 1_556

loop_
_geom_torsion_atom_site_label_1
_geom_torsion_atom_site_label_2
_geom_torsion_atom_site_label_3
_geom_torsion_atom_site_label_4
_geom_torsion
O1 S1 N1 C1 116.80(18)
O2 S1 N1 C1 -116.52(18)
C30 S1 N1 C1 0.6(2)
S1 N1 C1 C2 -175.36(14)
N1 C1 C2 C3 -165.26(19)
N1 C1 C2 C4 13.8(3)
C1 C2 C3 C24 9.8(3)
C4 C2 C3 C24 -169.27(18)
C1 C2 C3 C18 -171.36(17)
C4 C2 C3 C18 9.6(3)
C3 C2 C4 C5 -122.5(2)
C1 C2 C4 C5 58.5(2)
C3 C2 C4 C12 62.8(2)
C1 C2 C4 C12 -116.21(18)
C12 C4 C5 C6 2.4(4)
C2 C4 C5 C6 -171.33(19)
C4 C5 C6 C11 174.5(2)
C4 C5 C6 C7 -3.1(4)
C11 C6 C7 C8 0.2(4)
C5 C6 C7 C8 177.8(2)
C6 C7 C8 C9 -0.2(5)
C7 C8 C9 C10 0.0(5)
C8 C9 C10 C11 0.2(4)
C7 C6 C11 C10 0.1(4)
C5 C6 C11 C10 -177.7(2)
C9 C10 C11 C6 -0.3(4)
C5 C4 C12 C17 -114.2(2)
C2 C4 C12 C17 59.8(2)
C5 C4 C12 C13 71.3(3)
C2 C4 C12 C13 -114.7(2)
C17 C12 C13 C14 -1.4(3)
C4 C12 C13 C14 173.1(2)
C12 C13 C14 C15 1.7(3)
C13 C14 C15 C16 -0.3(4)
C14 C15 C16 C17 -1.3(4)
C15 C16 C17 C12 1.5(4)
C13 C12 C17 C16 -0.2(3)
C4 C12 C17 C16 -175.0(2)
C2 C3 C18 C19 -137.0(2)
C24 C3 C18 C19 42.0(3)
C2 C3 C18 C23 44.5(3)
C24 C3 C18 C23 -136.5(2)
C23 C18 C19 C20 -2.0(3)
C3 C18 C19 C20 179.5(2)
C18 C19 C20 C21 1.3(4)
C19 C20 C21 C22 0.6(4)
C20 C21 C22 C23 -1.6(4)
C21 C22 C23 C18 0.9(3)
C19 C18 C23 C22 0.9(3)
C3 C18 C23 C22 179.47(18)
C2 C3 C24 C29 51.4(3)
C18 C3 C24 C29 -127.6(2)
C2 C3 C24 C25 -129.3(2)
C18 C3 C24 C25 51.8(3)
C29 C24 C25 C26 -2.5(3)
C3 C24 C25 C26 178.2(2)
C24 C25 C26 C27 0.9(4)
C25 C26 C27 C28 1.1(4)
C26 C27 C28 C29 -1.5(4)
C25 C24 C29 C28 2.1(3)
C3 C24 C29 C28 -178.6(2)
C27 C28 C29 C24 -0.2(4)
O1 S1 C30 C35 -7.7(2)
O2 S1 C30 C35 -137.70(19)
N1 S1 C30 C35 106.5(2)
O1 S1 C30 C31 172.24(17)
O2 S1 C30 C31 42.2(2)
N1 S1 C30 C31 -73.66(19)
C35 C30 C31 C32 0.2(3)
S1 C30 C31 C32 -179.67(19)
C30 C31 C32 C33 0.7(4)
C31 C32 C33 C34 -0.7(4)
C31 C32 C33 C36 179.1(3)
C32 C33 C34 C35 -0.3(4)
C36 C33 C34 C35 179.9(3)
C31 C30 C35 C34 -1.1(4)
S1 C30 C35 C34 178.76(19)
C33 C34 C35 C30 1.2(4)
